data_4082552
loop_
_publ_author_name
'Kraft, Bradley M.'
'Brennessel, William W.'

_publ_section_title
;
 Chelation and Stereodynamic Equilibria in Neutral Hypercoordinate
 Organosilicon Complexes of 1-Hydroxy-2-pyridinone
;
_journal_issue 1
_journal_name_full Organometallics
_journal_page_first 158
_journal_paper_doi 10.1021/om400907s
_journal_volume 33
_journal_year 2014
_chemical_formula_moiety 'C14 H18 N2 O4 Si'
_chemical_formula_sum 'C14 H18 N2 O4 Si'
_chemical_formula_weight 306.39
_chemical_name_common sjfbk07
_chemical_name_systematic
; 
 ? 
;
_space_group_crystal_system monoclinic
_space_group_IT_number 14
_space_group_name_Hall '-P 2ybc'
_space_group_name_H-M_alt 'P 1 21/c 1'
_symmetry_space_group_name_Hall '-P 2ybc'
_symmetry_space_group_name_H-M 'P 1 21/c 1'
_atom_sites_solution_hydrogens geom
_atom_sites_solution_primary direct
_atom_sites_solution_secondary difmap
_audit_creation_method SHELXL-2013
_cell_angle_alpha 90
_cell_angle_beta 104.1850(10)
_cell_angle_gamma 90
_cell_formula_units_Z 4
_cell_length_a 14.8816(11)
_cell_length_b 13.5990(10)
_cell_length_c 7.5252(5)
_cell_measurement_reflns_used 3955
_cell_measurement_temperature 100.0(5)
_cell_measurement_theta_max 37.52
_cell_measurement_theta_min 2.80
_cell_volume 1476.48(18)
_computing_cell_refinement 'SAINT (Bruker, 2009)'
_computing_data_collection 'APEX2 (Bruker, 2011)'
_computing_data_reduction 'SAINT (Bruker, 2009)'
_computing_molecular_graphics 'SHELXTL (Sheldrick, 2008)'
_computing_publication_material 'SHELXTL (Sheldrick, 2008)'
_computing_structure_refinement 'SHELXL-2013 (Sheldrick, 2013)'
_computing_structure_solution 'SHELXS-97 (Sheldrick, 2008)'
_diffrn_ambient_temperature 100.0(5)
_diffrn_measured_fraction_theta_full 0.999
_diffrn_measured_fraction_theta_max 0.973
_diffrn_measurement_device_type 'Bruker SMART APEX II CCD platform'
_diffrn_measurement_method '\w scans'
_diffrn_radiation_source 'fine-focus sealed tube'
_diffrn_radiation_type MoK\a
_diffrn_radiation_wavelength 0.71073
_diffrn_reflns_av_R_equivalents 0.0398
_diffrn_reflns_av_unetI/netI 0.0262
_diffrn_reflns_Laue_measured_fraction_full 0.999
_diffrn_reflns_Laue_measured_fraction_max 0.973
_diffrn_reflns_limit_h_max 25
_diffrn_reflns_limit_h_min -25
_diffrn_reflns_limit_k_max 23
_diffrn_reflns_limit_k_min -23
_diffrn_reflns_limit_l_max 12
_diffrn_reflns_limit_l_min -13
_diffrn_reflns_number 53564
_diffrn_reflns_point_group_measured_fraction_full 0.999
_diffrn_reflns_point_group_measured_fraction_max 0.973
_diffrn_reflns_theta_full 37.785
_diffrn_reflns_theta_max 38.442
_diffrn_reflns_theta_min 2.058
_exptl_absorpt_coefficient_mu 0.176
_exptl_absorpt_correction_T_max 0.9555
_exptl_absorpt_correction_T_min 0.9392
_exptl_absorpt_correction_type multi-scan
_exptl_absorpt_process_details 'SADABS (Sheldrick, 2008)'
_exptl_crystal_colour colorless
_exptl_crystal_density_diffrn 1.378
_exptl_crystal_description block
_exptl_crystal_F_000 648
_exptl_crystal_size_max 0.36
_exptl_crystal_size_mid 0.32
_exptl_crystal_size_min 0.26
_refine_diff_density_max 0.642
_refine_diff_density_min -0.275
_refine_diff_density_rms 0.066
_refine_ls_extinction_method none
_refine_ls_goodness_of_fit_ref 1.056
_refine_ls_hydrogen_treatment constr
_refine_ls_matrix_type full
_refine_ls_number_parameters 194
_refine_ls_number_reflns 8052
_refine_ls_number_restraints 0
_refine_ls_restrained_S_all 1.056
_refine_ls_R_factor_all 0.0531
_refine_ls_R_factor_gt 0.0388
_refine_ls_shift/su_max 0.001
_refine_ls_shift/su_mean 0.000
_refine_ls_structure_factor_coef Fsqd
_refine_ls_weighting_details 'w=1/[\s^2^(Fo^2^)+(0.0605P)^2^+0.2321P] where P=(Fo^2^+2Fc^2^)/3'
_refine_ls_weighting_scheme calc
_refine_ls_wR_factor_gt 0.1040
_refine_ls_wR_factor_ref 0.1141
_reflns_Friedel_coverage 0.000
_reflns_number_gt 6336
_reflns_number_total 8052
_reflns_threshold_expression 'I > 2\s(I)'
_cod_data_source_file om400907s_si_002.cif
_cod_data_source_block 5
_cod_database_code 4082552
_shelx_space_group_comment
; 
The symmetry employed for this shelxl refinement is uniquely defined 
by the following loop, which should always be used as a source of 
symmetry information in preference to the above space-group names. 
They are only intended as comments. 
;
_shelx_estimated_absorpt_t_min 0.939
_shelx_estimated_absorpt_t_max 0.956
_shelxl_version_number 2013-4

loop_
_space_group_symop_operation_xyz
'x, y, z'
'-x, y+1/2, -z+1/2'
'-x, -y, -z'
'x, -y-1/2, z-1/2'

loop_
_atom_site_label
_atom_site_type_symbol
_atom_site_fract_x
_atom_site_fract_y
_atom_site_fract_z
_atom_site_U_iso_or_equiv
_atom_site_adp_type
_atom_site_occupancy
_atom_site_site_symmetry_order
_atom_site_calc_flag
_atom_site_refinement_flags_posn
_atom_site_refinement_flags_adp
_atom_site_refinement_flags_occupancy
_atom_site_disorder_assembly
_atom_site_disorder_group
Si1 Si 0.24197(2) 0.48584(2) 0.43110(3) 0.01418(5) Uani 1 1 d . . . . .
O1 O 0.11608(4) 0.48086(4) 0.40330(8) 0.01556(10) Uani 1 1 d . . . . .
O2 O 0.22407(4) 0.35399(4) 0.33998(9) 0.02009(11) Uani 1 1 d . . . . .
O3 O 0.36736(4) 0.46304(5) 0.49037(8) 0.01840(10) Uani 1 1 d . . . . .
O4 O 0.25011(4) 0.41867(5) 0.66166(8) 0.01988(11) Uani 1 1 d . . . . .
N1 N 0.07980(4) 0.39034(5) 0.36051(9) 0.01401(11) Uani 0.808(10) 1 d . . P A 1
C1 C 0.14066(5) 0.32216(5) 0.32848(10) 0.01572(12) Uani 0.808(10) 1 d . . P A 1
N2 N 0.40032(4) 0.42533(5) 0.65966(9) 0.01630(12) Uani 0.817(10) 1 d . . P B 1
C6 C 0.33446(5) 0.39902(6) 0.74846(11) 0.01704(13) Uani 0.817(10) 1 d . . P B 1
N1' N 0.14066(5) 0.32216(5) 0.32848(10) 0.01572(12) Uani 0.192(10) 1 d . . P A 5
C1' C 0.07980(4) 0.39034(5) 0.36051(9) 0.01401(11) Uani 0.192(10) 1 d . . P A 5
N2' N 0.33446(5) 0.39902(6) 0.74846(11) 0.01704(13) Uani 0.183(10) 1 d . . P B 5
C6' C 0.40032(4) 0.42533(5) 0.65966(9) 0.01630(12) Uani 0.183(10) 1 d . . P B 5
C2 C 0.10880(5) 0.22627(6) 0.28826(11) 0.01769(12) Uani 1 1 d . . . . .
H2 H 0.1497 0.1765 0.2668 0.021 Uiso 1 1 calc R U . A 1
C3 C 0.01742(5) 0.20430(6) 0.27990(11) 0.01758(12) Uani 1 1 d . . . . .
H3 H -0.0046 0.1391 0.2526 0.021 Uiso 1 1 calc R U . . .
C4 C -0.04325(5) 0.27740(6) 0.31142(11) 0.01717(12) Uani 1 1 d . . . . .
H4 H -0.1063 0.2622 0.3046 0.021 Uiso 1 1 calc R U . . .
C5 C -0.01062(5) 0.37110(6) 0.35222(10) 0.01516(12) Uani 1 1 d . . . . .
H5 H -0.0506 0.4216 0.3743 0.018 Uiso 1 1 calc R U . A 1
C7 C 0.36300(6) 0.35499(6) 0.92029(12) 0.02210(15) Uani 1 1 d . . . . .
H7 H 0.3186 0.3333 0.9833 0.027 Uiso 1 1 calc R U . B 1
C8 C 0.45619(6) 0.34321(7) 0.99783(13) 0.02495(16) Uani 1 1 d . . . . .
H8 H 0.4761 0.3130 1.1147 0.030 Uiso 1 1 calc R U . . .
C9 C 0.52204(6) 0.37550(7) 0.90538(13) 0.02444(16) Uani 1 1 d . . . . .
H9 H 0.5864 0.3692 0.9611 0.029 Uiso 1 1 calc R U . . .
C10 C 0.49293(5) 0.41616(6) 0.73417(12) 0.02031(14) Uani 1 1 d . . . . .
H10 H 0.5365 0.4375 0.6689 0.024 Uiso 1 1 calc R U . B 1
C11 C 0.24962(6) 0.52859(7) 0.19390(11) 0.02098(14) Uani 1 1 d . . . . .
H11A H 0.2710 0.5978 0.2036 0.025 Uiso 1 1 calc R U . . .
H11B H 0.2977 0.4889 0.1566 0.025 Uiso 1 1 calc R U . . .
C12 C 0.16015(7) 0.52233(8) 0.04107(12) 0.02760(18) Uani 1 1 d . . . . .
H12A H 0.1731 0.5413 -0.0758 0.041 Uiso 1 1 calc R U . . .
H12B H 0.1137 0.5669 0.0690 0.041 Uiso 1 1 calc R U . . .
H12C H 0.1365 0.4548 0.0324 0.041 Uiso 1 1 calc R U . . .
C13 C 0.24130(5) 0.61023(6) 0.54992(11) 0.01898(13) Uani 1 1 d . . . . .
H13A H 0.1919 0.6512 0.4725 0.023 Uiso 1 1 calc R U . . .
H13B H 0.2242 0.5989 0.6674 0.023 Uiso 1 1 calc R U . . .
C14 C 0.33146(7) 0.66898(7) 0.58995(14) 0.02767(18) Uani 1 1 d . . . . .
H14A H 0.3221 0.7322 0.6452 0.041 Uiso 1 1 calc R U . . .
H14B H 0.3500 0.6805 0.4754 0.041 Uiso 1 1 calc R U . . .
H14C H 0.3801 0.6320 0.6750 0.041 Uiso 1 1 calc R U . . .

loop_
_atom_site_aniso_label
_atom_site_aniso_U_11
_atom_site_aniso_U_22
_atom_site_aniso_U_33
_atom_site_aniso_U_23
_atom_site_aniso_U_13
_atom_site_aniso_U_12
Si1 0.01127(8) 0.01488(9) 0.01667(9) 0.00003(6) 0.00397(7) -0.00016(6)
O1 0.0120(2) 0.0125(2) 0.0218(2) -0.00305(18) 0.00364(18) -0.00048(16)
O2 0.0120(2) 0.0172(2) 0.0320(3) -0.0046(2) 0.0073(2) 0.00038(17)
O3 0.0122(2) 0.0227(3) 0.0204(2) 0.0044(2) 0.00430(18) 0.00026(18)
O4 0.0114(2) 0.0251(3) 0.0228(3) 0.0074(2) 0.00344(18) -0.00063(19)
N1 0.0115(2) 0.0148(2) 0.0156(2) -0.00244(19) 0.00309(19) 0.00031(18)
C1 0.0136(2) 0.0151(3) 0.0192(3) -0.0023(2) 0.0054(2) 0.0010(2)
N2 0.0121(2) 0.0162(3) 0.0204(3) 0.0016(2) 0.0037(2) 0.00043(19)
C6 0.0131(2) 0.0167(3) 0.0211(3) 0.0030(2) 0.0037(2) -0.0008(2)
N1' 0.0136(2) 0.0151(3) 0.0192(3) -0.0023(2) 0.0054(2) 0.0010(2)
C1' 0.0115(2) 0.0148(2) 0.0156(2) -0.00244(19) 0.00309(19) 0.00031(18)
N2' 0.0131(2) 0.0167(3) 0.0211(3) 0.0030(2) 0.0037(2) -0.0008(2)
C6' 0.0121(2) 0.0162(3) 0.0204(3) 0.0016(2) 0.0037(2) 0.00043(19)
C2 0.0167(3) 0.0156(3) 0.0213(3) -0.0030(2) 0.0057(2) 0.0018(2)
C3 0.0177(3) 0.0156(3) 0.0197(3) -0.0031(2) 0.0049(2) -0.0014(2)
C4 0.0138(3) 0.0183(3) 0.0196(3) -0.0031(2) 0.0043(2) -0.0018(2)
C5 0.0113(2) 0.0172(3) 0.0170(3) -0.0018(2) 0.0033(2) 0.0005(2)
C7 0.0196(3) 0.0223(3) 0.0232(3) 0.0055(3) 0.0030(3) -0.0035(3)
C8 0.0222(3) 0.0235(4) 0.0252(4) 0.0062(3) -0.0018(3) 0.0003(3)
C9 0.0158(3) 0.0246(4) 0.0296(4) 0.0009(3) -0.0008(3) 0.0035(3)
C10 0.0122(3) 0.0211(3) 0.0271(4) -0.0009(3) 0.0039(2) 0.0012(2)
C11 0.0199(3) 0.0263(4) 0.0175(3) -0.0003(3) 0.0060(3) -0.0005(3)
C12 0.0242(4) 0.0402(5) 0.0176(3) 0.0018(3) 0.0035(3) 0.0056(3)
C13 0.0189(3) 0.0175(3) 0.0217(3) -0.0023(2) 0.0070(3) -0.0023(2)
C14 0.0261(4) 0.0249(4) 0.0334(4) -0.0091(3) 0.0099(3) -0.0094(3)

loop_
_atom_type_symbol
_atom_type_description
_atom_type_scat_dispersion_real
_atom_type_scat_dispersion_imag
_atom_type_scat_source
C C 0.0033 0.0016 'International Tables Vol C Tables 4.2.6.8 and 6.1.1.4'
H H 0.0000 0.0000 'International Tables Vol C Tables 4.2.6.8 and 6.1.1.4'
N N 0.0061 0.0033 'International Tables Vol C Tables 4.2.6.8 and 6.1.1.4'
O O 0.0106 0.0060 'International Tables Vol C Tables 4.2.6.8 and 6.1.1.4'
Si Si 0.0817 0.0704 'International Tables Vol C Tables 4.2.6.8 and 6.1.1.4'

loop_
_geom_angle_atom_site_label_1
_geom_angle_atom_site_label_2
_geom_angle_atom_site_label_3
_geom_angle
O1 Si1 O3 166.01(3)
O1 Si1 C11 101.42(3)
O3 Si1 C11 89.35(3)
O1 Si1 C13 87.92(3)
O3 Si1 C13 99.04(3)
C11 Si1 C13 100.14(4)
O1 Si1 O2 82.88(2)
O3 Si1 O2 88.44(3)
C11 Si1 O2 89.16(3)
C13 Si1 O2 168.07(3)
O1 Si1 O4 85.57(3)
O3 Si1 O4 82.30(3)
C11 Si1 O4 167.59(3)
C13 Si1 O4 90.27(3)
O2 Si1 O4 81.49(3)
N1 O1 Si1 113.45(4)
C1 O2 Si1 112.53(5)
N2 O3 Si1 113.98(4)
C6 O4 Si1 112.93(5)
O1 N1 C5 121.36(6)
O1 N1 C1 114.80(6)
C5 N1 C1 123.84(6)
O2 C1 N1 115.41(6)
O2 C1 C2 126.51(6)
N1 C1 C2 118.08(6)
O3 N2 C10 121.42(7)
O3 N2 C6 115.10(6)
C10 N2 C6 123.48(7)
O4 C6 N2 115.08(7)
O4 C6 C7 126.51(7)
N2 C6 C7 118.41(7)
C3 C2 C1 119.43(7)
C3 C2 H2 120.3
C1 C2 H2 120.3
C2 C3 C4 120.51(7)
C2 C3 H3 119.7
C4 C3 H3 119.7
C5 C4 C3 119.30(7)
C5 C4 H4 120.3
C3 C4 H4 120.3
N1 C5 C4 118.83(7)
N1 C5 H5 120.6
C4 C5 H5 120.6
C8 C7 C6 119.34(8)
C8 C7 H7 120.3
C6 C7 H7 120.3
C7 C8 C9 120.45(8)
C7 C8 H8 119.8
C9 C8 H8 119.8
C10 C9 C8 119.58(8)
C10 C9 H9 120.2
C8 C9 H9 120.2
N2 C10 C9 118.64(8)
N2 C10 H10 120.7
C9 C10 H10 120.7
C12 C11 Si1 116.43(6)
C12 C11 H11A 108.2
Si1 C11 H11A 108.2
C12 C11 H11B 108.2
Si1 C11 H11B 108.2
H11A C11 H11B 107.3
C11 C12 H12A 109.5
C11 C12 H12B 109.5
H12A C12 H12B 109.5
C11 C12 H12C 109.5
H12A C12 H12C 109.5
H12B C12 H12C 109.5
C14 C13 Si1 116.72(6)
C14 C13 H13A 108.1
Si1 C13 H13A 108.1
C14 C13 H13B 108.1
Si1 C13 H13B 108.1
H13A C13 H13B 107.3
C13 C14 H14A 109.5
C13 C14 H14B 109.5
H14A C14 H14B 109.5
C13 C14 H14C 109.5
H14A C14 H14C 109.5
H14B C14 H14C 109.5

loop_
_geom_bond_atom_site_label_1
_geom_bond_atom_site_label_2
_geom_bond_distance
Si1 O1 1.8347(6)
Si1 O3 1.8355(6)
Si1 C11 1.9070(8)
Si1 C13 1.9146(8)
Si1 O2 1.9148(6)
Si1 O4 1.9381(6)
O1 N1 1.3510(8)
O2 C1 1.2972(9)
O3 N2 1.3491(9)
O4 C6 1.2930(9)
N1 C5 1.3572(9)
N1 C1 1.3583(9)
C1 C2 1.3952(10)
N2 C10 1.3604(10)
N2 C6 1.3625(10)
C6 C7 1.3934(11)
C2 C3 1.3787(11)
C2 H2 0.9500
C3 C4 1.4016(11)
C3 H3 0.9500
C4 C5 1.3714(11)
C4 H4 0.9500
C5 H5 0.9500
C7 C8 1.3758(12)
C7 H7 0.9500
C8 C9 1.4041(14)
C8 H8 0.9500
C9 C10 1.3710(13)
C9 H9 0.9500
C10 H10 0.9500
C11 C12 1.5336(12)
C11 H11A 0.9900
C11 H11B 0.9900
C12 H12A 0.9800
C12 H12B 0.9800
C12 H12C 0.9800
C13 C14 1.5269(12)
C13 H13A 0.9900
C13 H13B 0.9900
C14 H14A 0.9800
C14 H14B 0.9800
C14 H14C 0.9800

loop_
_geom_hbond_atom_site_label_D
_geom_hbond_atom_site_label_H
_geom_hbond_atom_site_label_A
_geom_hbond_distance_DH
_geom_hbond_distance_HA
_geom_hbond_distance_DA
_geom_hbond_angle_DHA
_geom_hbond_site_symmetry_A
C2 H2 O4 0.95 2.26 3.1932(9) 166.7 4_565
C5 H5 O1 0.95 2.51 3.3639(9) 149.4 3_566
C10 H10 O3 0.95 2.48 3.4056(10) 164.6 3_666

loop_
_geom_torsion_atom_site_label_1
_geom_torsion_atom_site_label_2
_geom_torsion_atom_site_label_3
_geom_torsion_atom_site_label_4
_geom_torsion
O3 Si1 O1 N1 -44.14(14)
C11 Si1 O1 N1 95.61(5)
C13 Si1 O1 N1 -164.46(5)
O2 Si1 O1 N1 7.92(5)
O4 Si1 O1 N1 -74.03(5)
O1 Si1 O3 N2 -37.21(15)
C11 Si1 O3 N2 -177.91(6)
C13 Si1 O3 N2 81.93(6)
O2 Si1 O3 N2 -88.73(5)
O4 Si1 O3 N2 -7.11(5)
Si1 O1 N1 C5 173.58(5)
Si1 O1 N1 C1 -6.07(8)
Si1 O2 C1 N1 7.67(9)
Si1 O2 C1 C2 -171.90(7)
O1 N1 C1 O2 -1.28(10)
C5 N1 C1 O2 179.08(7)
O1 N1 C1 C2 178.32(6)
C5 N1 C1 C2 -1.32(11)
Si1 O3 N2 C10 -171.27(6)
Si1 O3 N2 C6 7.93(8)
Si1 O4 C6 N2 -2.42(9)
Si1 O4 C6 C7 177.26(7)
O3 N2 C6 O4 -3.43(10)
C10 N2 C6 O4 175.75(7)
O3 N2 C6 C7 176.86(7)
C10 N2 C6 C7 -3.95(12)
O2 C1 C2 C3 -179.57(8)
N1 C1 C2 C3 0.88(11)
C1 C2 C3 C4 0.00(12)
C2 C3 C4 C5 -0.52(12)
O1 N1 C5 C4 -178.81(7)
C1 N1 C5 C4 0.81(11)
C3 C4 C5 N1 0.13(11)
O4 C6 C7 C8 -177.01(9)
N2 C6 C7 C8 2.66(13)
C6 C7 C8 C9 0.25(14)
C7 C8 C9 C10 -2.09(14)
O3 N2 C10 C9 -178.74(8)
C6 N2 C10 C9 2.13(12)
C8 C9 C10 N2 0.95(13)
